data_1523619
loop_
_publ_author_name
'Fink, D.'
'Hoppe, R.'

_publ_section_title
;
 Ein neues Oxogallat mit Inselstruktur: Na8 Ga2 O7
;
_journal_name_full 'Zeitschrift fuer Anorganische und Allgemeine Chemie'
_journal_page_first 1
_journal_page_last 16
_journal_volume 422
_journal_year 1976
_chemical_formula_sum 'Ga2 Na8 O7'
_chemical_name_systematic 'Na8 (Ga2 O7)'
_space_group_IT_number 14
_symmetry_space_group_name_Hall '-P 2ybc'
_symmetry_space_group_name_H-M 'P 1 21/c 1'
_cell_angle_alpha 90
_cell_angle_beta 107.6
_cell_angle_gamma 90
_cell_formula_units_Z 4
_cell_length_a 8.65
_cell_length_b 10.985
_cell_length_c 10.043
_cell_volume 909.619
_citation_journal_id_ASTM ZAACAB
_cod_data_source_file Fink_ZAACAB_1976_384.cif
_cod_data_source_block Ga2Na8O7
_cod_original_cell_volume 909.6187
_cod_database_code 1523619

loop_
_symmetry_equiv_pos_as_xyz
x,y,z
-x,y+1/2,-z+1/2
-x,-y,-z
x,-y-1/2,z-1/2

loop_
_atom_site_label
_atom_site_type_symbol
_atom_site_fract_x
_atom_site_fract_y
_atom_site_fract_z
_atom_site_occupancy
_atom_site_U_iso_or_equiv
Na6 Na+1 0.4988 0.2327 0.8707 1 0.0
O2 O-2 0.4511 0.8464 0.89 1 0.0
O7 O-2 0.8923 0.6105 0.8772 1 0.0
Ga2 Ga+3 0.6913 0.21456 0.65407 1 0.0
Ga1 Ga+3 0.09169 0.20197 0.7734 1 0.0
Na5 Na+1 0.7147 0.7507 0.9298 1 0.0
Na7 Na+1 0.6584 0.0041 0.9808 1 0.0
Na2 Na+1 0.7471 0.4453 0.7882 1 0.0
Na1 Na+1 0.8923 0.2401 0.9672 1 0.0
O3 O-2 0.6724 0.1168 0.7982 1 0.0
O6 O-2 0.3293 0.6186 0.0023 1 0.0
O1 O-2 0.1037 0.794 0.7825 1 0.0
Na3 Na+1 0.9154 0.9606 0.8571 1 0.0
O4 O-2 0.2432 0.3246 0.8144 1 0.0
Na4 Na+1 0.4314 0.4689 0.8556 1 0.0
Na8 Na+1 0.1198 0.4746 0.9236 1 0.0
O5 O-2 0.1061 0.1094 0.9304 1 0.0
